data_2200020
loop_
_publ_author_name
'Kumasaki, Mieko'
'Kinbara, Kazushi'
'Wada, Yuji'
'Arai, Mitsuru'
'Tamura, Masamitsu'

_publ_section_title
;
 Azidoacetamide, a neutral small organic azide
;
_journal_issue 1
_journal_name_full 'Acta Crystallographica Section E'
_journal_page_first o6
_journal_page_last o8
_journal_paper_doi 10.1107/S160053680001850X
_journal_volume 57
_journal_year 2001
_chemical_formula_moiety 'C2 H4 N4 O1'
_chemical_formula_sum 'C2 H4 N4 O'
_chemical_formula_weight 100.08
_chemical_name_systematic Azidoacetamide
_space_group_IT_number 14
_symmetry_cell_setting monoclinic
_symmetry_space_group_name_Hall '-P 2yn'
_symmetry_space_group_name_H-M 'P 1 21/n 1'
_atom_type_scat_source
;
Waasmaier & Kirfel (1995)
;
_cell_angle_alpha 90.0
_cell_angle_beta 99.36(2)
_cell_angle_gamma 90.0
_cell_formula_units_Z 4
_cell_length_a 6.648(4)
_cell_length_b 5.1190(9)
_cell_length_c 13.124(5)
_cell_measurement_reflns_used 192
_cell_measurement_temperature 100
_cell_measurement_theta_max 26.4
_cell_measurement_theta_min 1.0
_cell_volume 440.7(3)
_computing_cell_refinement 'MAC-DENZO (Otwinowski & Minor, 1996)'
_computing_data_collection 'DIP Image Plate Control Software (MacScience, 1992)'
_computing_data_reduction 'maXus (Mackay et al., 1997)'
_computing_molecular_graphics maXus
_computing_publication_material maXus
_computing_structure_refinement maXus
_computing_structure_solution maXus
_diffrn_measurement_device_type 'DIP Image Plate'
_diffrn_measurement_method \f
_diffrn_radiation_type MoK\a
_diffrn_radiation_wavelength .71073
_diffrn_reflns_av_R_equivalents .029
_diffrn_reflns_limit_h_max 8
_diffrn_reflns_limit_h_min 0
_diffrn_reflns_limit_k_max 6
_diffrn_reflns_limit_k_min -6
_diffrn_reflns_limit_l_max 16
_diffrn_reflns_limit_l_min -16
_diffrn_reflns_number 1544
_diffrn_reflns_theta_full 26.4
_diffrn_reflns_theta_max 26.4
_diffrn_standards_decay_% 0
_diffrn_standards_number 0
_exptl_absorpt_coefficient_mu .13
_exptl_absorpt_correction_type none
_exptl_absorpt_process_details none
_exptl_crystal_colour colourless
_exptl_crystal_density_diffrn 1.509
_exptl_crystal_density_method 'not measured'
_exptl_crystal_description prism
_exptl_crystal_size_max .2
_exptl_crystal_size_mid .2
_exptl_crystal_size_min .2
_refine_diff_density_max .22
_refine_diff_density_min -.29
_refine_ls_extinction_method none
_refine_ls_goodness_of_fit_ref 1.14
_refine_ls_hydrogen_treatment refall
_refine_ls_number_parameters 80
_refine_ls_number_reflns 848
_refine_ls_R_factor_gt .050
_refine_ls_shift/su_max <0.001
_refine_ls_structure_factor_coef Fsqd
_refine_ls_weighting_details 'w = 1/[\s^2^(Fo) + 0.03Fo^2^]'
_refine_ls_weighting_scheme sigma
_refine_ls_wR_factor_ref .095
_reflns_number_gt 848
_reflns_number_total 848
_reflns_threshold_expression I>0
_cod_data_source_file cf6003.cif
_cod_data_source_block I
_cod_depositor_comments
;
The following automatic conversions were performed:
'_symmetry_cell_setting' value 'Monoclinic' changed to 'monoclinic'
according to '/home/saulius/struct/CIF-dictionaries/cif_core.dic'
dictionary named 'cif_core.dic' version 2.4.1 from 2010-06-29.

Automatic conversion script
Id: cif_fix_enum 1527 2010-12-29 10:47:43Z saulius 

The following automatic conversions were performed:

'_atom_site_adp_type' tag value 'Uij' was replaced with 'Uani' value
7 times.

Automatic conversion script
Id: cif_fix_values 1646 2011-03-28 12:23:43Z adriana 

The following automatic conversions were performed:

'_symmetry_cell_setting' value 'Monoclinic' changed to 'monoclinic'
according to /home/saulius/struct/CIF-dictionaries/cif_core.dic
dictionary named 'cif_core.dic' version 2.4.1 from 2010-06-29.

Automatic conversion script
Id: cif_fix_values 1715 2011-07-08 13:25:40Z adriana 
;
_cod_original_cell_volume 440.7(5)
_cod_original_sg_symbol_H-M 'P 21/n'
_cod_original_formula_sum 'C2 H4 N4 O1'
_cod_database_code 2200020

loop_
_symmetry_equiv_pos_as_xyz
+X,+Y,+Z
'-X,-Y,-Z '
-X+1/2,+Y+1/2,-Z+1/2
+X+1/2,-Y+1/2,+Z+1/2

loop_
_atom_site_label
_atom_site_fract_x
_atom_site_fract_y
_atom_site_fract_z
_atom_site_U_iso_or_equiv
_atom_site_adp_type
_atom_site_occupancy
O1 .73180(10) .04690(10) .13075(4) .0258(3) Uani 1.00
N3 .77440(10) .48390(10) .14557(6) .0169(3) Uani 1.00
N5 .75190(10) .55520(10) -.05640(5) .0231(4) Uani 1.00
N6 .69820(10) .59540(10) -.14931(6) .0206(3) Uani 1.00
N7 .65180(10) .6566(2) -.23253(6) .0368(4) Uani 1.00
C2 .74890(10) .26460(10) .09127(6) .0135(3) Uani 1.00
C4 .7399(2) .28020(10) -.02374(6) .0165(4) Uani 1.00
H3A .772(2) .482(2) .2186(8) .028(3) Uiso 1.00
H3B .777(2) .635(2) .1125(8) .038(3) Uiso 1.00
H4A .610(2) .196(2) -.0601(7) .028(2) Uiso 1.00
H4B .857(2) .181(2) -.0425(8) .036(3) Uiso 1.00

loop_
_atom_site_aniso_label
_atom_site_aniso_U_11
_atom_site_aniso_U_22
_atom_site_aniso_U_33
_atom_site_aniso_U_12
_atom_site_aniso_U_13
_atom_site_aniso_U_23
O1 .0551(5) .0086(2) .0121(3) .0008(3) .0015(3) .0025(2)
N3 .0321(5) .0089(3) .0088(4) -.0024(3) .0023(3) -.0016(2)
N5 .0421(5) .0162(3) .0099(4) -.0035(3) .0024(3) .0036(3)
N6 .0266(5) .0173(3) .0179(4) .0022(3) .0075(3) .0048(3)
N7 .0508(7) .0381(4) .0203(5) .0041(4) .0039(4) .0149(3)
C2 .0194(5) .0112(3) .0091(4) .0012(3) -.0007(3) -.0005(3)
C4 .0281(5) .0102(3) .0104(4) .0008(3) .0020(3) .0007(3)

loop_
_geom_angle_atom_site_label_1
_geom_angle_atom_site_label_2
_geom_angle_atom_site_label_3
_geom_angle
_geom_angle_publ_flag
N6 N5 C4 115.20(10) yes
N5 N6 N7 173.50(10) yes
O1 C2 N3 123.20(10) yes
O1 C2 C4 118.40(10) yes
N3 C2 C4 118.40(10) yes
N5 C4 C2 110.30(10) yes
C2 N3 H3A 120.5(5) no
C2 N3 H3B 119.1(7) no
H3A N3 H3B 119.9(9) no
N5 C4 H4A 110.6(5) no
N5 C4 H4B 109.6(6) no
C2 C4 H4A 110.1(6) no
C2 C4 H4B 108.5(6) no
H4A C4 H4B 107.8(8) no

loop_
_geom_bond_atom_site_label_1
_geom_bond_atom_site_label_2
_geom_bond_site_symmetry_1
_geom_bond_site_symmetry_2
_geom_bond_distance
_geom_bond_publ_flag
O1 C2 . . 1.2420(10) yes
N3 C2 . . 1.3260(10) yes
N5 N6 . . 1.231(2) yes
N5 C4 . . 1.4780(10) yes
N6 N7 . . 1.130(2) yes
C2 C4 . . 1.503(2) yes
N3 H3A . . .96(2) no
N3 H3B . . .89(2) no
C4 H4A . . 1.010(10) no
C4 H4B . . .99(2) no

loop_
_geom_contact_atom_site_label_1
_geom_contact_atom_site_label_2
_geom_contact_distance
_geom_contact_site_symmetry_1
_geom_contact_site_symmetry_2
_geom_contact_publ_flag
O1 N3 2.8990(10) 1_555 1_545 yes
O1 N3 2.9600(10) 1_555 3_645 yes
O1 H3A 2.010(10) 1_555 3_645 yes
O1 H3B 2.150(10) 1_555 1_545 yes
O1 H4A 2.626(9) 1_555 2_655 yes
N6 N7 2.9910(10) 1_555 3_644 yes
N7 N7 2.9430(10) 1_555 3_644 yes
N7 N7 2.9430(10) 1_555 3_654 yes
N7 H3A 2.940(10) 1_555 2_665 yes
N7 H4B 2.946(9) 1_555 3_654 yes
C2 H3A 2.906(9) 1_555 3_645 yes
H3A H3A 2.720(10) 1_555 3_645 yes
H3A H3A 2.720(10) 1_555 3_655 yes
H3A H3B 2.900(10) 1_555 3_645 yes
H3B H4A 2.700(10) 1_555 2_665 yes
H3B H4B 2.900(10) 1_555 2_765 yes
H4B H4B 2.760(10) 1_555 2_755 yes

loop_
_geom_hbond_atom_site_label_D
_geom_hbond_atom_site_label_H
_geom_hbond_atom_site_label_A
_geom_hbond_site_symmetry_D
_geom_hbond_site_symmetry_H
_geom_hbond_site_symmetry_A
_geom_hbond_distance_DH
_geom_hbond_distance_HA
_geom_hbond_distance_DA
_geom_hbond_publ_flag
N3 H3A O1 3_645 3_645 1_555 .96(2) 2.010(10) 2.9600(10) yes
N3 H3B O1 1_545 1_545 1_555 .89(2) 2.150(10) 2.8990(10) yes
N3 H3B N5 1_555 1_555 1_555 .89(2) 2.230(10) 2.6560(10) yes

loop_
_geom_torsion_atom_site_label_1
_geom_torsion_atom_site_label_2
_geom_torsion_atom_site_label_3
_geom_torsion_atom_site_label_4
_geom_torsion
_geom_torsion_publ_flag
N6 N5 C4 C2 -163.60(10) yes
O1 C2 C4 N5 176.90(10) yes
N3 C2 C4 N5 -2.90(10) yes
H3A N3 C2 O1 -4.1(7) no
H3A N3 C2 C4 175.8(7) no
H3B N3 C2 O1 -175.6(8) no
H3B N3 C2 C4 4.3(8) no
N6 N5 C4 H4A -41.6(6) no
N6 N5 C4 H4B 77.1(7) no
O1 C2 C4 H4A 54.7(6) no
O1 C2 C4 H4B -63.0(7) no
N3 C2 C4 H4A -125.2(6) no
N3 C2 C4 H4B 117.1(7) no

loop_
_cod_related_entry_id
_cod_related_entry_database
_cod_related_entry_code
1 ChemSpider 2496953
